data_2227371
loop_
_publ_author_name
'Zhang, Xiao-Qing'
'Wu, Wen-Shi'
'Wang, Xin-Yu'
'Ma, Jian-Hua'

_publ_section_title
;
 Diisopropyl pyrazine-2,5-dicarboxylate
;
_journal_coeditor_code DN2583
_journal_issue 9
_journal_name_full 'Acta Crystallographica Section E'
_journal_page_first o2206
_journal_paper_doi 10.1107/S1600536810029314
_journal_volume 66
_journal_year 2010
_chemical_formula_moiety 'C12 H16 N2 O4'
_chemical_formula_sum 'C12 H16 N2 O4'
_chemical_formula_weight 252.27
_chemical_name_systematic
;
Diisopropyl pyrazine-2,5-dicarboxylate
;
_space_group_IT_number 14
_symmetry_cell_setting monoclinic
_symmetry_space_group_name_Hall '-P 2ybc'
_symmetry_space_group_name_H-M 'P 1 21/c 1'
_atom_sites_solution_hydrogens geom
_atom_sites_solution_primary direct
_atom_sites_solution_secondary difmap
_audit_creation_method SHELXL-97
_cell_angle_alpha 90.00
_cell_angle_beta 104.227(2)
_cell_angle_gamma 90.00
_cell_formula_units_Z 2
_cell_length_a 4.78040(10)
_cell_length_b 15.6842(3)
_cell_length_c 9.1877(2)
_cell_measurement_reflns_used 1552
_cell_measurement_temperature 296(2)
_cell_measurement_theta_max 27.74
_cell_measurement_theta_min 2.60
_cell_volume 667.74(2)
_computing_cell_refinement 'XSCANS (Bruker, 1999'
_computing_data_collection 'XSCANS (Bruker, 1999)'
_computing_data_reduction 'SHELXTL (Sheldrick, 2008)'
_computing_molecular_graphics 'SHELXTL (Sheldrick, 2008)'
_computing_publication_material 'SHELXTL (Sheldrick, 2008)'
_computing_structure_refinement 'SHELXL97 (Sheldrick, 2008)'
_computing_structure_solution 'SHELXS97 (Sheldrick, 2008)'
_diffrn_ambient_temperature 296(2)
_diffrn_detector_area_resol_mean 0
_diffrn_measured_fraction_theta_full 1.000
_diffrn_measured_fraction_theta_max 1.000
_diffrn_measurement_device_type 'Bruker P4'
_diffrn_measurement_method '\w scans'
_diffrn_radiation_monochromator graphite
_diffrn_radiation_source 'fine-focus sealed tube'
_diffrn_radiation_type MoK\a
_diffrn_radiation_wavelength 0.71073
_diffrn_reflns_av_R_equivalents 0.0277
_diffrn_reflns_av_sigmaI/netI 0.0176
_diffrn_reflns_limit_h_max 5
_diffrn_reflns_limit_h_min -5
_diffrn_reflns_limit_k_max 19
_diffrn_reflns_limit_k_min 0
_diffrn_reflns_limit_l_max 11
_diffrn_reflns_limit_l_min 0
_diffrn_reflns_number 10015
_diffrn_reflns_theta_full 26.37
_diffrn_reflns_theta_max 26.37
_diffrn_reflns_theta_min 2.60
_exptl_absorpt_coefficient_mu 0.095
_exptl_absorpt_correction_type none
_exptl_crystal_colour orange
_exptl_crystal_density_diffrn 1.255
_exptl_crystal_density_method 'not measured'
_exptl_crystal_description block
_exptl_crystal_F_000 268
_exptl_crystal_size_max 0.443
_exptl_crystal_size_mid 0.195
_exptl_crystal_size_min 0.085
_refine_diff_density_max 0.215
_refine_diff_density_min -0.159
_refine_ls_extinction_method none
_refine_ls_goodness_of_fit_ref 1.071
_refine_ls_hydrogen_treatment constr
_refine_ls_matrix_type full
_refine_ls_number_parameters 84
_refine_ls_number_reflns 1361
_refine_ls_number_restraints 0
_refine_ls_restrained_S_all 1.071
_refine_ls_R_factor_all 0.0656
_refine_ls_R_factor_gt 0.0476
_refine_ls_shift/su_max 0.000
_refine_ls_shift/su_mean 0.000
_refine_ls_structure_factor_coef Fsqd
_refine_ls_weighting_details 'calc w=1/[\s^2^(Fo^2^)+(0.0658P)^2^+0.1415P] where P=(Fo^2^+2Fc^2^)/3'
_refine_ls_weighting_scheme calc
_refine_ls_wR_factor_gt 0.1339
_refine_ls_wR_factor_ref 0.1484
_reflns_number_gt 969
_reflns_number_total 1361
_reflns_threshold_expression I>2\s(I)
_cod_data_source_file dn2583.cif
_cod_data_source_block I
_cod_original_sg_symbol_H-M 'P 21/c'
_cod_database_code 2227371
_cod_database_fobs_code 2227371

loop_
_symmetry_equiv_pos_as_xyz
'x, y, z'
'-x, y+1/2, -z+1/2'
'-x, -y, -z'
'x, -y-1/2, z-1/2'

loop_
_atom_site_type_symbol
_atom_site_label
_atom_site_fract_x
_atom_site_fract_y
_atom_site_fract_z
_atom_site_U_iso_or_equiv
_atom_site_adp_type
_atom_site_calc_flag
_atom_site_refinement_flags
_atom_site_occupancy
_atom_site_disorder_assembly
_atom_site_disorder_group
O O1 0.2207(3) 0.61807(8) 0.76556(16) 0.0760(5) Uani d . 1 . .
O O2 0.0875(4) 0.48234(10) 0.7742(2) 0.0932(6) Uani d . 1 . .
N N1 0.4741(4) 0.58450(9) 0.54265(18) 0.0671(5) Uani d . 1 . .
C C1 0.3667(4) 0.52028(10) 0.6052(2) 0.0563(5) Uani d . 1 . .
C C2 0.6071(4) 0.56289(12) 0.4371(2) 0.0683(5) Uani d . 1 . .
H H2A 0.6858 0.6058 0.3898 0.082 Uiso calc R 1 . .
C C3 0.2104(4) 0.53794(12) 0.7251(2) 0.0625(5) Uani d . 1 . .
C C4 0.0807(5) 0.64177(14) 0.8860(2) 0.0803(6) Uani d . 1 . .
H H4A -0.0748 0.6011 0.8864 0.096 Uiso calc R 1 . .
C C5 -0.0461(8) 0.72695(18) 0.8468(4) 0.1229(11) Uani d . 1 . .
H H5A -0.1475 0.7443 0.9200 0.184 Uiso calc R 1 . .
H H5B -0.1781 0.7249 0.7494 0.184 Uiso calc R 1 . .
H H5C 0.1046 0.7672 0.8454 0.184 Uiso calc R 1 . .
C C6 0.2971(8) 0.6359(3) 1.0299(3) 0.1457(15) Uani d . 1 . .
H H6A 0.2050 0.6437 1.1108 0.219 Uiso calc R 1 . .
H H6B 0.4403 0.6795 1.0346 0.219 Uiso calc R 1 . .
H H6C 0.3877 0.5809 1.0384 0.219 Uiso calc R 1 . .

loop_
_atom_site_aniso_label
_atom_site_aniso_U_11
_atom_site_aniso_U_22
_atom_site_aniso_U_33
_atom_site_aniso_U_12
_atom_site_aniso_U_13
_atom_site_aniso_U_23
O1 0.0981(11) 0.0603(8) 0.0829(9) -0.0050(7) 0.0476(8) -0.0104(6)
O2 0.1167(13) 0.0701(9) 0.1115(13) -0.0127(8) 0.0640(11) -0.0055(8)
N1 0.0815(11) 0.0508(8) 0.0747(10) -0.0003(7) 0.0303(8) -0.0029(7)
C1 0.0563(10) 0.0523(9) 0.0600(10) 0.0013(7) 0.0139(8) -0.0013(7)
C2 0.0830(13) 0.0535(10) 0.0758(12) -0.0043(9) 0.0334(11) -0.0006(9)
C3 0.0650(11) 0.0580(10) 0.0671(11) 0.0028(8) 0.0209(9) 0.0002(8)
C4 0.1000(16) 0.0706(12) 0.0855(15) -0.0042(11) 0.0519(13) -0.0096(10)
C5 0.173(3) 0.0914(18) 0.124(2) 0.0344(19) 0.075(2) -0.0047(16)
C6 0.141(3) 0.231(4) 0.0736(17) 0.040(3) 0.0424(18) 0.000(2)

loop_
_atom_type_symbol
_atom_type_description
_atom_type_scat_dispersion_real
_atom_type_scat_dispersion_imag
_atom_type_scat_source
C C 0.0033 0.0016 'International Tables Vol C Tables 4.2.6.8 and 6.1.1.4'
H H 0.0000 0.0000 'International Tables Vol C Tables 4.2.6.8 and 6.1.1.4'
N N 0.0061 0.0033 'International Tables Vol C Tables 4.2.6.8 and 6.1.1.4'
O O 0.0106 0.0060 'International Tables Vol C Tables 4.2.6.8 and 6.1.1.4'

loop_
_geom_angle_atom_site_label_1
_geom_angle_atom_site_label_2
_geom_angle_atom_site_label_3
_geom_angle_site_symmetry_1
_geom_angle_site_symmetry_3
_geom_angle
_geom_angle_publ_flag
C3 O1 C4 . . 117.61(15) ?
C1 N1 C2 . . 115.43(15) ?
N1 C1 C2 . 3_666 121.76(17) ?
N1 C1 C3 . . 119.62(15) ?
C2 C1 C3 3_666 . 118.62(16) ?
N1 C2 C1 . 3_666 122.82(17) ?
N1 C2 H2A . . 118.6 ?
C1 C2 H2A 3_666 . 118.6 ?
O2 C3 O1 . . 125.35(18) ?
O2 C3 C1 . . 121.35(17) ?
O1 C3 C1 . . 113.29(16) ?
C6 C4 O1 . . 108.1(2) ?
C6 C4 C5 . . 115.6(3) ?
O1 C4 C5 . . 106.28(18) ?
C6 C4 H4A . . 108.9 ?
O1 C4 H4A . . 108.9 ?
C5 C4 H4A . . 108.9 ?
C4 C5 H5A . . 109.5 ?
C4 C5 H5B . . 109.5 ?
H5A C5 H5B . . 109.5 ?
C4 C5 H5C . . 109.5 ?
H5A C5 H5C . . 109.5 ?
H5B C5 H5C . . 109.5 ?
C4 C6 H6A . . 109.5 ?
C4 C6 H6B . . 109.5 ?
H6A C6 H6B . . 109.5 ?
C4 C6 H6C . . 109.5 ?
H6A C6 H6C . . 109.5 ?
H6B C6 H6C . . 109.5 ?

loop_
_geom_bond_atom_site_label_1
_geom_bond_atom_site_label_2
_geom_bond_site_symmetry_2
_geom_bond_distance
_geom_bond_publ_flag
O1 C3 . 1.308(2) ?
O1 C4 . 1.474(2) ?
O2 C3 . 1.200(2) ?
N1 C1 . 1.324(2) ?
N1 C2 . 1.327(2) ?
C1 C2 3_666 1.376(2) ?
C1 C3 . 1.500(3) ?
C2 H2A . 0.9300 ?
C4 C6 . 1.468(4) ?
C4 C5 . 1.475(4) ?
C4 H4A . 0.9800 ?
C5 H5A . 0.9600 ?
C5 H5B . 0.9600 ?
C5 H5C . 0.9600 ?
C6 H6A . 0.9600 ?
C6 H6B . 0.9600 ?
C6 H6C . 0.9600 ?

loop_
_geom_torsion_atom_site_label_1
_geom_torsion_atom_site_label_2
_geom_torsion_atom_site_label_3
_geom_torsion_atom_site_label_4
_geom_torsion_site_symmetry_1
_geom_torsion_site_symmetry_2
_geom_torsion_site_symmetry_3
_geom_torsion_site_symmetry_4
_geom_torsion
_geom_torsion_publ_flag
N1 C1 C3 O1 . . . . -6.0(3) ?
